data_2208959
loop_
_publ_author_name
'Ngah, Nurziana'
'Darman, Najiha'
'Yamin, Bohari M.'
'Ng, Seik Weng'

_publ_section_title
;
 2-[3-(4-Methoxybenzoyl)thioureido]-3-methylbutyric acid
;
_journal_coeditor_code NC2011
_journal_issue 5
_journal_name_full 'Acta Crystallographica Section E'
_journal_page_first o1903
_journal_page_last o1904
_journal_paper_doi 10.1107/S1600536806013146
_journal_volume 62
_journal_year 2006
_chemical_formula_iupac 'C14 H18 N2 O4 S'
_chemical_formula_moiety 'C14 H18 N2 O4 S'
_chemical_formula_sum 'C14 H18 N2 O4 S'
_chemical_formula_weight 310.36
_chemical_name_systematic
;
2-[3-(4-Methoxybenzoyl)thioureido]-3-methylbutyric acid
;
_space_group_IT_number 2
_symmetry_cell_setting triclinic
_symmetry_space_group_name_Hall '-P 1'
_symmetry_space_group_name_H-M 'P -1'
_atom_sites_solution_hydrogens geom
_atom_sites_solution_primary direct
_atom_sites_solution_secondary difmap
_audit_creation_method SHELXL97
_cell_angle_alpha 83.741(2)
_cell_angle_beta 80.164(3)
_cell_angle_gamma 66.162(2)
_cell_formula_units_Z 2
_cell_length_a 8.0510(10)
_cell_length_b 8.0840(10)
_cell_length_c 13.205(2)
_cell_measurement_reflns_used 679
_cell_measurement_temperature 295(2)
_cell_measurement_theta_max 22.2
_cell_measurement_theta_min 1.6
_cell_volume 773.80(18)
_computing_cell_refinement 'SAINT (Bruker, 2003)'
_computing_data_collection 'SMART (Bruker, 2003)'
_computing_data_reduction SAINT
_computing_molecular_graphics 'SHELXTL (Bruker, 1998)'
_computing_publication_material SHELXL97
_computing_structure_refinement 'SHELXL97 (Sheldrick, 1997)'
_computing_structure_solution 'SHELXS97 (Sheldrick, 1997)'
_diffrn_ambient_temperature 295(2)
_diffrn_measured_fraction_theta_full 0.98
_diffrn_measured_fraction_theta_max 0.98
_diffrn_measurement_device_type 'Bruker APEX area-detector'
_diffrn_measurement_method '\f and \w'
_diffrn_radiation_monochromator graphite
_diffrn_radiation_source 'fine-focus sealed tube'
_diffrn_radiation_type MoK\a
_diffrn_radiation_wavelength 0.71073
_diffrn_reflns_av_R_equivalents 0.034
_diffrn_reflns_av_sigmaI/netI 0.052
_diffrn_reflns_limit_h_max 10
_diffrn_reflns_limit_h_min -10
_diffrn_reflns_limit_k_max 10
_diffrn_reflns_limit_k_min -10
_diffrn_reflns_limit_l_max 17
_diffrn_reflns_limit_l_min -17
_diffrn_reflns_number 8876
_diffrn_reflns_theta_full 27.5
_diffrn_reflns_theta_max 27.5
_diffrn_reflns_theta_min 1.6
_diffrn_standards_decay_% 0
_diffrn_standards_interval_count 0
_diffrn_standards_interval_time 0
_diffrn_standards_number 0
_exptl_absorpt_coefficient_mu 0.226
_exptl_absorpt_correction_type none
_exptl_crystal_colour Colourless
_exptl_crystal_density_diffrn 1.332
_exptl_crystal_density_method 'not measured'
_exptl_crystal_description Block
_exptl_crystal_F_000 328
_exptl_crystal_size_max 0.31
_exptl_crystal_size_mid 0.16
_exptl_crystal_size_min 0.12
_refine_diff_density_max 0.29
_refine_diff_density_min -0.15
_refine_ls_extinction_method none
_refine_ls_goodness_of_fit_ref 1.01
_refine_ls_hydrogen_treatment mixed
_refine_ls_matrix_type full
_refine_ls_number_parameters 242
_refine_ls_number_reflns 3509
_refine_ls_number_restraints 26
_refine_ls_restrained_S_all 1.01
_refine_ls_R_factor_all 0.115
_refine_ls_R_factor_gt 0.062
_refine_ls_shift/su_max 0.001
_refine_ls_shift/su_mean 0.000
_refine_ls_structure_factor_coef Fsqd
_refine_ls_weighting_details 'calc w = 1/[\s^2^(Fo^2^)+(0.0853P)^2^] where P=(Fo^2^+2Fc^2^)/3'
_refine_ls_weighting_scheme calc
_refine_ls_wR_factor_gt 0.139
_refine_ls_wR_factor_ref 0.162
_reflns_number_gt 2078
_reflns_number_total 3509
_reflns_threshold_expression I>2\s(I)
_cod_data_source_file nc2011.cif
_cod_data_source_block I
_cod_depositor_comments
;
The following automatic conversions were performed:
'_symmetry_cell_setting' value 'Triclinic' changed to 'triclinic'
according to '/home/saulius/struct/CIF-dictionaries/cif_core.dic'
dictionary named 'cif_core.dic' version 2.4.1 from 2010-06-29.

Automatic conversion script
Id: cif_fix_enum 1527 2010-12-29 10:47:43Z saulius 

The following automatic conversions were performed:

'_symmetry_cell_setting' value 'Triclinic' changed to 'triclinic'
according to /home/saulius/struct/CIF-dictionaries/cif_core.dic
dictionary named 'cif_core.dic' version 2.4.1 from 2010-06-29.

Automatic conversion script
Id: cif_fix_values 1715 2011-07-08 13:25:40Z adriana 
;
_cod_original_cell_volume 773.8(2)
_cod_database_code 2208959
_cod_database_fobs_code 2208959

loop_
_symmetry_equiv_pos_as_xyz
'x, y, z'
'-x, -y, -z'

loop_
_atom_site_type_symbol
_atom_site_label
_atom_site_fract_x
_atom_site_fract_y
_atom_site_fract_z
_atom_site_U_iso_or_equiv
_atom_site_adp_type
_atom_site_calc_flag
_atom_site_refinement_flags
_atom_site_occupancy
_atom_site_disorder_assembly
_atom_site_disorder_group
S S1 0.45040(10) 0.48898(9) 0.87273(5) 0.0644(3) Uani d . 1 . .
O O1 0.3998(3) -0.1208(2) 0.9046(2) 0.0830(10) Uani d D 1 . .
O O2 0.3324(3) -0.0243(2) 0.7472(2) 0.0730(10) Uani d . 1 . .
O O3 0.2455(3) 0.4241(2) 0.58660(10) 0.0670(10) Uani d . 1 . .
O O4 0.1847(4) 1.1160(3) 0.2984(2) 0.0920(10) Uani d . 1 A .
N N1 0.3413(3) 0.5650(3) 0.6893(2) 0.0550(10) Uani d D 1 . .
N N2 0.3243(3) 0.3060(3) 0.7749(2) 0.0490(10) Uani d D 1 . .
C C1 0.2619(3) 0.7037(3) 0.5225(2) 0.0480(10) Uani d D 1 . .
C C4 0.2144(4) 0.9845(3) 0.3740(2) 0.0610(10) Uani d D 1 . .
C C2' 0.256(2) 0.8700(10) 0.5441(9) 0.047(2) Uani d PD 0.42(2) A 1
C C3' 0.232(2) 1.013(2) 0.4720(7) 0.042(2) Uani d PD 0.42(2) A 1
C C5' 0.221(2) 0.8190(10) 0.3471(9) 0.061(3) Uani d PD 0.42(2) A 1
C C6' 0.244(2) 0.683(2) 0.4221(6) 0.049(2) Uani d PD 0.42(2) A 1
C C2 0.324(2) 0.8370(10) 0.5308(7) 0.056(2) Uani d PD 0.58(2) A 2
C C3 0.300(2) 0.9770(10) 0.4570(6) 0.053(2) Uani d PD 0.58(2) A 2
C C5 0.151(2) 0.8510(10) 0.3668(8) 0.090(3) Uani d PD 0.58(2) A 2
C C6 0.174(2) 0.7110(10) 0.4385(7) 0.068(2) Uani d PD 0.58(2) A 2
C C7 0.2051(5) 1.2756(4) 0.3142(2) 0.0820(10) Uani d . 1 . .
C C8 0.2814(3) 0.5513(3) 0.5990(2) 0.0500(10) Uani d . 1 A .
C C9 0.3670(3) 0.4472(3) 0.7752(2) 0.0480(10) Uani d . 1 . .
C C10 0.3217(3) 0.1865(3) 0.8658(2) 0.0460(10) Uani d . 1 . .
C C11 0.1394(4) 0.2697(3) 0.9371(2) 0.0540(10) Uani d . 1 . .
C C12 -0.0224(4) 0.2735(5) 0.8913(2) 0.0830(10) Uani d . 1 . .
C C13 0.1460(5) 0.1833(4) 1.0451(2) 0.0850(10) Uani d . 1 . .
C C14 0.3521(4) 0.0039(3) 0.8307(2) 0.0550(10) Uani d . 1 . .
H H1o 0.400(5) -0.220(3) 0.887(2) 0.100(10) Uiso d D 1 . .
H H1n 0.361(3) 0.658(2) 0.696(2) 0.050(10) Uiso d D 1 . .
H H2n 0.292(3) 0.281(3) 0.7220(10) 0.060(10) Uiso d D 1 . .
H H2' 0.2675 0.8867 0.6106 0.056 Uiso calc PR 0.42(2) A 1
H H3' 0.2290 1.1226 0.4890 0.051 Uiso calc PR 0.42(2) A 1
H H5' 0.2098 0.8021 0.2804 0.073 Uiso calc PR 0.42(2) A 1
H H6' 0.2469 0.5728 0.4053 0.059 Uiso calc PR 0.42(2) A 1
H H2 0.3827 0.8331 0.5865 0.067 Uiso calc PR 0.58(2) A 2
H H3 0.3417 1.0670 0.4636 0.063 Uiso calc PR 0.58(2) A 2
H H5 0.0912 0.8561 0.3115 0.108 Uiso calc PR 0.58(2) A 2
H H6 0.1319 0.6220 0.4316 0.082 Uiso calc PR 0.58(2) A 2
H H7a 0.1851 1.3536 0.2533 0.123 Uiso calc R 1 A .
H H7b 0.3267 1.2459 0.3291 0.123 Uiso calc R 1 . .
H H7c 0.1173 1.3363 0.3710 0.123 Uiso calc R 1 . .
H H10 0.4224 0.1728 0.9028 0.056 Uiso calc R 1 . .
H H11 0.1189 0.3963 0.9437 0.064 Uiso calc R 1 . .
H H12a -0.1344 0.3510 0.9299 0.124 Uiso calc R 1 . .
H H12b -0.0195 0.1532 0.8939 0.124 Uiso calc R 1 . .
H H12c -0.0157 0.3186 0.8211 0.124 Uiso calc R 1 . .
H H13a 0.2445 0.1914 1.0734 0.127 Uiso calc R 1 . .
H H13b 0.1658 0.0583 1.0427 0.127 Uiso calc R 1 . .
H H13c 0.0320 0.2454 1.0875 0.127 Uiso calc R 1 . .

loop_
_atom_site_aniso_label
_atom_site_aniso_U_11
_atom_site_aniso_U_22
_atom_site_aniso_U_33
_atom_site_aniso_U_12
_atom_site_aniso_U_13
_atom_site_aniso_U_23
S1 0.0977(6) 0.0473(4) 0.0649(5) -0.0397(4) -0.0344(4) 0.0109(3)
O1 0.143(2) 0.0410(10) 0.0750(10) -0.0390(10) -0.0410(10) 0.0080(10)
O2 0.112(2) 0.0540(10) 0.0610(10) -0.0360(10) -0.0230(10) -0.0100(10)
O3 0.098(2) 0.0570(10) 0.0580(10) -0.0380(10) -0.0230(10) 0.0020(10)
O4 0.157(2) 0.0790(10) 0.0570(10) -0.060(2) -0.0390(10) 0.0220(10)
N1 0.074(2) 0.0520(10) 0.0510(10) -0.0350(10) -0.0180(10) 0.0090(10)
N2 0.0680(10) 0.0430(10) 0.0410(10) -0.0280(10) -0.0100(10) -0.0010(10)
C1 0.052(2) 0.0500(10) 0.0390(10) -0.0170(10) -0.0040(10) -0.0040(10)
C4 0.084(2) 0.061(2) 0.0400(10) -0.030(2) -0.0110(10) 0.0049(12)
C2' 0.040(5) 0.054(4) 0.046(4) -0.016(4) -0.013(4) -0.004(3)
C3' 0.028(5) 0.040(4) 0.055(5) -0.009(4) 0.000(4) -0.007(3)
C5' 0.083(7) 0.062(5) 0.042(5) -0.032(5) -0.003(5) -0.012(4)
C6' 0.052(6) 0.047(4) 0.047(5) -0.020(4) 0.003(4) -0.013(3)
C2 0.056(5) 0.071(4) 0.047(4) -0.030(4) -0.019(4) 0.013(3)
C3 0.049(5) 0.058(4) 0.051(3) -0.023(4) -0.004(3) 0.002(3)
C5 0.165(9) 0.088(6) 0.041(5) -0.066(6) -0.044(6) 0.010(4)
C6 0.099(7) 0.066(5) 0.053(4) -0.042(5) -0.020(4) 0.000(3)
C7 0.107(3) 0.064(2) 0.069(2) -0.034(2) -0.010(2) 0.016(2)
C8 0.052(2) 0.0520(10) 0.0460(10) -0.0210(10) -0.0020(10) -0.0020(10)
C9 0.0510(10) 0.0430(10) 0.0490(10) -0.0190(10) -0.0050(10) 0.0020(10)
C10 0.061(2) 0.0370(10) 0.0460(10) -0.0220(10) -0.0120(10) 0.0020(10)
C11 0.066(2) 0.0460(10) 0.052(2) -0.0250(10) -0.0050(10) -0.0010(10)
C12 0.068(2) 0.096(2) 0.086(2) -0.035(2) -0.009(2) 0.001(2)
C13 0.105(3) 0.091(2) 0.055(2) -0.041(2) -0.002(2) 0.007(2)
C14 0.068(2) 0.0420(10) 0.059(2) -0.0240(10) -0.0150(10) 0.0000(10)

loop_
_atom_type_symbol
_atom_type_description
_atom_type_scat_dispersion_real
_atom_type_scat_dispersion_imag
_atom_type_scat_source
C C 0.0033 0.0016 'International Tables Vol C Tables 4.2.6.8 and 6.1.1.4'
H H 0.0000 0.0000 'International Tables Vol C Tables 4.2.6.8 and 6.1.1.4'
N N 0.0061 0.0033 'International Tables Vol C Tables 4.2.6.8 and 6.1.1.4'
O O 0.0106 0.0060 'International Tables Vol C Tables 4.2.6.8 and 6.1.1.4'
S S 0.1246 0.1234 'International Tables Vol C Tables 4.2.6.8 and 6.1.1.4'

loop_
_geom_angle_atom_site_label_1
_geom_angle_atom_site_label_2
_geom_angle_atom_site_label_3
_geom_angle
_geom_angle_publ_flag
C4 O4 C7 118.8(2) no
C9 N1 C8 128.3(2) no
C9 N2 C10 122.3(2) no
C2' C1 C6' 116.7(9) no
C2 C1 C6 119.3(7) no
C2' C1 C8 124.4(5) no
C2 C1 C8 123.5(4) no
C6' C1 C8 118.8(5) no
C6 C1 C8 117.2(4) no
O4 C4 C3 124.3(4) no
O4 C4 C3' 122.4(5) no
O4 C4 C5 117.0(4) no
C3 C4 C5 118.7(7) no
O4 C4 C5' 115.6(5) no
C3' C4 C5' 122.0(9) no
C1 C2' C3' 124.0(10) no
C4 C3' C2' 117.2(9) no
C6' C5' C4 118.0(10) no
C5' C6' C1 122.0(10) no
C3 C2 C1 120.6(7) no
C4 C3 C2 120.2(7) no
C6 C5 C4 122.0(7) no
C5 C6 C1 119.1(7) no
O3 C8 N1 121.2(2) no
O3 C8 C1 123.5(2) no
N1 C8 C1 115.3(2) no
N2 C9 N1 117.3(2) no
N2 C9 S1 123.4(2) no
N1 C9 S1 119.2(2) no
N2 C10 C14 108.3(2) no
N2 C10 C11 109.9(2) no
C14 C10 C11 112.2(2) no
C12 C11 C13 111.9(2) no
C12 C11 C10 112.5(2) no
C13 C11 C10 112.9(2) no
O2 C14 O1 124.1(2) no
O2 C14 C10 125.0(2) no
O1 C14 C10 110.9(2) no
C14 O1 H1o 110(2) no
C9 N1 H1n 113(2) no
C8 N1 H1n 119(2) no
C9 N2 H2n 122(2) no
C10 N2 H2n 115(2) no
C1 C2' H2' 118.2 no
C3' C2' H2' 118.2 no
C4 C3' H3' 121.4 no
C2' C3' H3' 121.4 no
C6' C5' H5' 121.0 no
C4 C5' H5' 121.0 no
C5' C6' H6' 118.8 no
C1 C6' H6' 118.8 no
C3 C2 H2 119.7 no
C1 C2 H2 119.7 no
C4 C3 H3 119.9 no
C2 C3 H3 119.9 no
C6 C5 H5 119.0 no
C4 C5 H5 119.0 no
C5 C6 H6 120.4 no
C1 C6 H6 120.4 no
O4 C7 H7a 109.5 no
O4 C7 H7b 109.5 no
H7a C7 H7b 109.5 no
O4 C7 H7c 109.5 no
H7a C7 H7c 109.5 no
H7b C7 H7c 109.5 no
N2 C10 H10 108.8 no
C14 C10 H10 108.8 no
C11 C10 H10 108.8 no
C12 C11 H11 106.3 no
C13 C11 H11 106.3 no
C10 C11 H11 106.3 no
C11 C12 H12a 109.5 no
C11 C12 H12b 109.5 no
H12a C12 H12b 109.5 no
C11 C12 H12c 109.5 no
H12a C12 H12c 109.5 no
H12b C12 H12c 109.5 no
C11 C13 H13a 109.5 no
C11 C13 H13b 109.5 no
H13a C13 H13b 109.5 no
C11 C13 H13c 109.5 no
H13a C13 H13c 109.5 no
H13b C13 H13c 109.5 no

loop_
_geom_bond_atom_site_label_1
_geom_bond_atom_site_label_2
_geom_bond_distance
_geom_bond_publ_flag
S1 C9 1.672(3) no
O1 C14 1.310(3) no
O2 C14 1.198(3) no
O3 C8 1.209(3) no
O4 C4 1.352(3) no
O4 C7 1.406(4) no
N1 C9 1.386(3) no
N1 C8 1.391(3) no
N2 C9 1.319(3) no
N2 C10 1.459(3) no
C1 C2' 1.382(8) no
C1 C2 1.383(7) no
C1 C6' 1.393(8) no
C1 C6 1.397(7) no
C1 C8 1.480(3) no
C4 C3 1.375(7) no
C4 C3' 1.380(8) no
C4 C5 1.388(7) no
C4 C5' 1.398(8) no
C2' C3' 1.385(8) no
C5' C6' 1.375(8) no
C2 C3 1.384(7) no
C5 C6 1.364(7) no
C10 C14 1.508(3) no
C10 C11 1.537(3) no
C11 C12 1.515(4) no
C11 C13 1.517(3) no
O1 H1o 0.850(10) no
N1 H1n 0.850(10) no
N2 H2n 0.850(10) no
C2' H2' 0.93 no
C3' H3' 0.93 no
C5' H5' 0.93 no
C6' H6' 0.93 no
C2 H2 0.93 no
C3 H3 0.93 no
C5 H5 0.93 no
C6 H6 0.93 no
C7 H7a 0.96 no
C7 H7b 0.96 no
C7 H7c 0.96 no
C10 H10 0.98 no
C11 H11 0.98 no
C12 H12a 0.96 no
C12 H12b 0.96 no
C12 H12c 0.96 no
C13 H13a 0.96 no
C13 H13b 0.96 no
C13 H13c 0.96 no

loop_
_geom_hbond_atom_site_label_D
_geom_hbond_atom_site_label_H
_geom_hbond_atom_site_label_A
_geom_hbond_site_symmetry_A
_geom_hbond_distance_DH
_geom_hbond_distance_HA
_geom_hbond_distance_DA
_geom_hbond_angle_DHA
_geom_hbond_publ_flag
O1 H1o S1 1_545 0.850(10) 2.250(10) 3.080(2) 165(3) yes
N2 H2n O3 . 0.850(10) 2.03(2) 2.651(3) 129(2) yes

loop_
_geom_torsion_atom_site_label_1
_geom_torsion_atom_site_label_2
_geom_torsion_atom_site_label_3
_geom_torsion_atom_site_label_4
_geom_torsion
_geom_torsion_publ_flag
C7 O4 C4 C3 -14.2(8) no
C7 O4 C4 C3' 11.6(7) no
C7 O4 C4 C5 164.8(7) no
C7 O4 C4 C5' -170.1(6) no
C2 C1 C2' C3' 87(2) no
C6' C1 C2' C3' 0.0(3) no
C8 C1 C2' C3' -178.2(3) no
O4 C4 C3' C2' 177.6(3) no
C5' C4 C3' C2' -0.6(6) no
C1 C2' C3' C4 0.2(3) no
O4 C4 C5' C6' -177.5(5) no
C3' C4 C5' C6' 0.7(8) no
C4 C5' C6' C1 -0.5(8) no
C2' C1 C6' C5' 0.2(6) no
C8 C1 C6' C5' 178.5(5) no
C6 C1 C2 C3 0.0(3) no
C8 C1 C2 C3 -179.4(2) no
O4 C4 C3 C2 179.9(3) no
C5 C4 C3 C2 0.9(5) no
C1 C2 C3 C4 -0.4(3) no
O4 C4 C5 C6 179.8(5) no
C3 C4 C5 C6 -1.2(7) no
C4 C5 C6 C1 0.8(8) no
C2 C1 C6 C5 -0.3(6) no
C8 C1 C6 C5 179.2(4) no
C9 N1 C8 O3 -0.7(4) no
C9 N1 C8 C1 177.9(2) no
C2' C1 C8 O3 162.5(6) no
C2 C1 C8 O3 -171.7(7) no
C6' C1 C8 O3 -15.7(6) no
C6 C1 C8 O3 8.9(7) no
C2' C1 C8 N1 -16.2(6) no
C2 C1 C8 N1 9.7(7) no
C6' C1 C8 N1 165.6(6) no
C6 C1 C8 N1 -169.7(7) no
C10 N2 C9 N1 -171.5(2) no
C10 N2 C9 S1 8.8(3) no
C8 N1 C9 N2 -2.6(4) no
C8 N1 C9 S1 177.0(2) no
C9 N2 C10 C14 -155.1(2) no
C9 N2 C10 C11 82.0(3) no
N2 C10 C11 C12 68.4(3) no
C14 C10 C11 C12 -52.1(3) no
N2 C10 C11 C13 -163.7(2) no
C14 C10 C11 C13 75.7(3) no
N2 C10 C14 O2 -18.2(4) no
C11 C10 C14 O2 103.3(3) no
N2 C10 C14 O1 163.1(2) no
C11 C10 C14 O1 -75.4(3) no
